data_7702528
loop_
_publ_author_name
'F\'elix, Vitor'
'Costa, Judite'
'Delgado, Rita'
'Drew, Michael G. B.'
'Duarte, Maria Teresa'
'Resende, Catarina'

_publ_section_title
;
 X-Ray diffraction and molecular mechanics studies of 12-, 13-, and
 14-membered tetraaza macrocycles containing pyridine: effect of the
 macrocyclic cavity size on the selectivity of the metal ion
;
_journal_issue 9
_journal_name_full 'Journal of the Chemical Society, Dalton Transactions'
_journal_page_first 1462
_journal_paper_doi 10.1039/b009773j
_journal_year 2001
_chemical_formula_sum 'C12 H20 Cl2 N4 Ni O8'
_chemical_formula_weight 477.93
_space_group_IT_number 2
_space_group_name_Hall '-P 1'
_space_group_name_H-M_alt 'P -1'
_symmetry_cell_setting triclinic
_symmetry_space_group_name_H-M 'P -1'
_atom_sites_solution_hydrogens geom
_atom_sites_solution_primary direct
_atom_sites_solution_secondary difmap
_audit_creation_method SHELXL-97
_cell_angle_alpha 91.36(3)
_cell_angle_beta 104.48(2)
_cell_angle_gamma 113.52(2)
_cell_formula_units_Z 2
_cell_length_a 8.162(2)
_cell_length_b 8.874(2)
_cell_length_c 13.989(2)
_cell_measurement_temperature 293(2)
_cell_volume 890.8(4)
_computing_structure_refinement 'SHELXL-97 (Sheldrick, 1997)'
_computing_structure_solution 'SHELXS-97 (Sheldrick, 1990)'
_diffrn_ambient_temperature 293(2)
_diffrn_measured_fraction_theta_full 0.997
_diffrn_measured_fraction_theta_max 0.997
_diffrn_measurement_device_type CAD4
_diffrn_radiation_monochromator graphite
_diffrn_radiation_source 'fine-focus sealed tube'
_diffrn_radiation_type MoK\a
_diffrn_radiation_wavelength 0.71069
_diffrn_reflns_av_R_equivalents 0.0108
_diffrn_reflns_av_sigmaI/netI 0.0151
_diffrn_reflns_limit_h_max 9
_diffrn_reflns_limit_h_min -10
_diffrn_reflns_limit_k_max 10
_diffrn_reflns_limit_k_min 0
_diffrn_reflns_limit_l_max 17
_diffrn_reflns_limit_l_min -17
_diffrn_reflns_number 3742
_diffrn_reflns_theta_full 26.03
_diffrn_reflns_theta_max 26.03
_diffrn_reflns_theta_min 1.52
_exptl_absorpt_coefficient_mu 1.440
_exptl_absorpt_correction_type empirical
_exptl_crystal_density_diffrn 1.782
_exptl_crystal_density_method 'not measured'
_exptl_crystal_F_000 492
_refine_diff_density_max 1.491
_refine_diff_density_min -0.952
_refine_diff_density_rms 0.144
_refine_ls_extinction_method none
_refine_ls_goodness_of_fit_ref 1.077
_refine_ls_hydrogen_treatment mixed
_refine_ls_matrix_type full
_refine_ls_number_parameters 260
_refine_ls_number_reflns 3500
_refine_ls_number_restraints 20
_refine_ls_restrained_S_all 1.085
_refine_ls_R_factor_all 0.0772
_refine_ls_R_factor_gt 0.0690
_refine_ls_shift/su_max 0.000
_refine_ls_shift/su_mean 0.000
_refine_ls_structure_factor_coef Fsqd
_refine_ls_weighting_details 'w==1/[\s^2^(Fo^2^)+(0.1215P)^2^+1.9627P] where P==(Fo^2^+2Fc^2^)/3'
_refine_ls_weighting_scheme calc
_refine_ls_wR_factor_gt 0.1826
_refine_ls_wR_factor_ref 0.1943
_reflns_number_gt 3072
_reflns_number_total 3500
_reflns_threshold_expression >2sigma(I)
_cod_data_source_file b009773j.txt
_cod_data_source_block 3
_cod_depositor_comments
;
The following automatic conversions were performed:

data item '_symmetry_cell_setting' value 'Triclinic' was changed to
'triclinic' in accordance with the
/home/saulius/struct/COD-crude-data/automatic-downloads/DataCite-retrospective/RSC/depositions/lib/dictionaries/cif_core.dic
dictionary named 'cif_core.dic' version 2.4.2 last updated on
2011-04-26.

data item '_refine_ls_weighting_scheme' value 'calc
w==1/[\s^2^(Fo^2^)+(0.1215P)^2^+1.9627P] where P==(Fo^2^+2Fc^2^)/3'
was changed to 'calc'. A new data item '_refine_ls_weighting_details'
was created with the value set to
'w==1/[\s^2^(Fo^2^)+(0.1215P)^2^+1.9627P] where P==(Fo^2^+2Fc^2^)/3'.

Automatic conversion script
Id: cif_fix_values 6909 2019-04-08 15:41:33Z antanas 
;
_cod_original_sg_symbol_H-M P-1
_cod_database_code 7702528

loop_
_symmetry_equiv_pos_as_xyz
'x, y, z'
'-x, -y, -z'

loop_
_atom_site_label
_atom_site_type_symbol
_atom_site_fract_x
_atom_site_fract_y
_atom_site_fract_z
_atom_site_U_iso_or_equiv
_atom_site_adp_type
_atom_site_occupancy
_atom_site_calc_flag
_atom_site_refinement_flags
_atom_site_disorder_assembly
_atom_site_disorder_group
Ni Ni 0.04362(7) 0.78572(7) 0.25016(4) 0.0339(2) Uani 1 d . . .
N4 N -0.0692(5) 0.6711(4) 0.1262(3) 0.0307(8) Uani 1 d . . .
N7 N -0.1729(6) 0.6418(5) 0.2835(3) 0.0377(9) Uani 1 d . . .
H7 H -0.2522 0.6921 0.2761 0.045 Uiso 1 calc R . .
C3 C -0.0026(6) 0.7324(6) 0.0511(3) 0.0337(9) Uani 1 d . . .
N1 N 0.2412(5) 0.9110(5) 0.1967(3) 0.0365(9) Uani 1 d . . .
H1 H 0.3251 0.8655 0.2102 0.044 Uiso 1 calc R . .
C9A C -0.0079(11) 0.7876(10) 0.4512(5) 0.077(2) Uani 0.50 d P A 1
H9A1 H 0.0456 0.7813 0.5204 0.093 Uiso 0.50 calc PR A 1
H9A2 H -0.0792 0.8535 0.4476 0.093 Uiso 0.50 calc PR A 1
N10A N 0.1543(12) 0.8590(13) 0.3896(7) 0.0376(18) Uani 0.50 d P A 1
H10A H 0.2349 0.8114 0.4105 0.045 Uiso 0.50 calc PR A 1
C11A C 0.2659(17) 1.0413(14) 0.4125(9) 0.047(2) Uani 0.50 d P A 1
H11A H 0.1853 1.0985 0.3961 0.057 Uiso 0.50 calc PR A 1
H11B H 0.3326 1.0724 0.4829 0.057 Uiso 0.50 calc PR A 1
C12A C 0.3853(11) 1.0813(9) 0.3579(5) 0.0708(19) Uani 0.50 d P A 1
H12A H 0.4464 1.0068 0.3698 0.085 Uiso 0.50 calc PR A 1
H12B H 0.4799 1.1913 0.3878 0.085 Uiso 0.50 calc PR A 1
C9B C -0.0079(11) 0.7876(10) 0.4512(5) 0.077(2) Uani 0.50 d P A 2
H9B1 H -0.0760 0.8537 0.4272 0.093 Uiso 0.50 calc PR A 2
H9B2 H -0.0160 0.7726 0.5186 0.093 Uiso 0.50 calc PR A 2
N10B N 0.1669(13) 0.9552(17) 0.3680(7) 0.044(2) Uani 0.50 d P A 2
H10B H 0.1015 1.0183 0.3648 0.052 Uiso 0.50 calc PR A 2
C11B C 0.1686(17) 0.8846(16) 0.4607(9) 0.052(3) Uani 0.50 d P A 2
H11C H 0.2430 0.8211 0.4697 0.062 Uiso 0.50 calc PR A 2
H11D H 0.2186 0.9712 0.5172 0.062 Uiso 0.50 calc PR A 2
C12B C 0.3853(11) 1.0813(9) 0.3579(5) 0.0708(19) Uani 0.50 d P A 2
H12C H 0.4339 1.1910 0.3952 0.085 Uiso 0.50 calc PR A 2
H12D H 0.4734 1.0326 0.3793 0.085 Uiso 0.50 calc PR A 2
C16 C -0.3185(7) 0.4420(6) 0.0199(4) 0.0423(11) Uani 1 d . . .
H16 H -0.4251 0.3436 0.0096 0.051 Uiso 1 calc R . .
C14 C -0.0915(8) 0.6499(7) -0.0440(4) 0.0425(11) Uani 1 d . . .
H14 H -0.0458 0.6909 -0.0970 0.051 Uiso 1 calc R . .
C15 C -0.2505(8) 0.5046(7) -0.0591(4) 0.0455(12) Uani 1 d . . .
H15 H -0.3130 0.4477 -0.1233 0.055 Uiso 1 calc R . .
C5 C -0.2236(6) 0.5297(6) 0.1139(4) 0.0356(10) Uani 1 d . . .
C2 C 0.1703(7) 0.8936(6) 0.0862(4) 0.0411(11) Uani 1 d . . .
H2A H 0.2646 0.8930 0.0558 0.049 Uiso 1 calc R . .
H2B H 0.1408 0.9863 0.0673 0.049 Uiso 1 calc R . .
C8 C -0.1242(8) 0.6150(7) 0.3894(4) 0.0501(13) Uani 1 d . . .
H8A H -0.0528 0.5487 0.3986 0.060 Uiso 1 calc R B 1
H8B H -0.2362 0.5576 0.4097 0.060 Uiso 1 calc R B 1
C13 C 0.3383(7) 1.0850(6) 0.2488(4) 0.0468(12) Uani 1 d . . .
H13A H 0.4510 1.1439 0.2294 0.056 Uiso 1 calc R C 1
H13B H 0.2582 1.1424 0.2304 0.056 Uiso 1 calc R C 1
C6 C -0.2646(8) 0.4877(6) 0.2111(4) 0.0445(11) Uani 1 d . . .
H6A H -0.3981 0.4400 0.2018 0.053 Uiso 1 calc R . .
H6B H -0.2179 0.4071 0.2360 0.053 Uiso 1 calc R . .
Cl1 Cl 0.73924(16) 1.00630(15) 0.18456(10) 0.0451(3) Uani 1 d . . .
O11 O 0.6647(9) 1.1113(7) 0.1347(5) 0.0903(18) Uani 1 d . . .
O12 O 0.5985(8) 0.8478(7) 0.1752(6) 0.106(2) Uani 1 d . . .
O13 O 0.8838(10) 1.0056(9) 0.1484(6) 0.118(3) Uani 1 d . . .
O14 O 0.8106(13) 1.0635(13) 0.2859(5) 0.152(4) Uani 1 d . . .
Cl2 Cl 0.3268(2) 0.5452(2) 0.35012(10) 0.0525(4) Uani 1 d D . .
O211 O 0.4580(18) 0.6971(14) 0.3280(11) 0.119(6) Uiso 0.483(12) d PD . .
O221 O 0.391(2) 0.4237(16) 0.3403(11) 0.111(5) Uiso 0.483(12) d PD . .
O231 O 0.1484(11) 0.5050(14) 0.2786(6) 0.059(3) Uiso 0.483(12) d PD . .
O241 O 0.3197(16) 0.5874(15) 0.4450(6) 0.083(4) Uiso 0.483(12) d PD . .
O232 O 0.2017(15) 0.5796(16) 0.2746(7) 0.075(3) Uiso 0.517(12) d PD . .
O222 O 0.4333(11) 0.4849(11) 0.3065(6) 0.060(3) Uiso 0.517(12) d PD . .
O242 O 0.243(2) 0.4225(17) 0.4072(11) 0.143(7) Uiso 0.517(12) d PD . .
O212 O 0.448(2) 0.6947(16) 0.4152(12) 0.172(9) Uiso 0.517(12) d PD . .

loop_
_atom_site_aniso_label
_atom_site_aniso_U_11
_atom_site_aniso_U_22
_atom_site_aniso_U_33
_atom_site_aniso_U_23
_atom_site_aniso_U_13
_atom_site_aniso_U_12
Ni 0.0289(3) 0.0349(4) 0.0344(4) -0.0026(2) 0.0074(2) 0.0114(3)
N4 0.0263(17) 0.0292(18) 0.0359(19) -0.0002(14) 0.0077(14) 0.0119(14)
N7 0.038(2) 0.037(2) 0.040(2) 0.0044(16) 0.0152(17) 0.0159(17)
C3 0.035(2) 0.032(2) 0.039(2) 0.0064(18) 0.0144(19) 0.0169(19)
N1 0.0267(18) 0.0268(18) 0.052(2) -0.0008(16) 0.0093(16) 0.0089(15)
C9A 0.087(5) 0.072(5) 0.058(4) -0.016(3) -0.006(4) 0.035(4)
N10A 0.039(5) 0.036(5) 0.035(5) -0.004(4) 0.006(3) 0.016(4)
C11A 0.047(6) 0.039(6) 0.044(6) -0.013(5) -0.002(5) 0.015(5)
C12A 0.081(5) 0.063(4) 0.064(4) -0.015(3) -0.004(3) 0.041(4)
C9B 0.087(5) 0.072(5) 0.058(4) -0.016(3) -0.006(4) 0.035(4)
N10B 0.033(5) 0.053(6) 0.042(5) -0.010(5) 0.006(4) 0.019(5)
C11B 0.052(7) 0.064(7) 0.038(6) -0.006(5) 0.005(5) 0.029(6)
C12B 0.081(5) 0.063(4) 0.064(4) -0.015(3) -0.004(3) 0.041(4)
C16 0.034(2) 0.036(2) 0.049(3) -0.005(2) 0.005(2) 0.0105(19)
C14 0.048(3) 0.049(3) 0.039(2) 0.007(2) 0.016(2) 0.026(2)
C15 0.048(3) 0.049(3) 0.036(2) -0.005(2) 0.003(2) 0.022(2)
C5 0.031(2) 0.034(2) 0.043(2) 0.0013(19) 0.0119(19) 0.0138(18)
C2 0.039(2) 0.038(2) 0.047(3) 0.007(2) 0.019(2) 0.012(2)
C8 0.058(3) 0.056(3) 0.037(3) 0.010(2) 0.020(2) 0.021(3)
C13 0.038(3) 0.026(2) 0.067(3) -0.002(2) 0.016(2) 0.0043(19)
C6 0.045(3) 0.036(2) 0.045(3) 0.002(2) 0.015(2) 0.009(2)
Cl1 0.0350(6) 0.0414(6) 0.0596(8) 0.0082(5) 0.0131(5) 0.0170(5)
O11 0.103(4) 0.089(4) 0.122(5) 0.044(3) 0.049(4) 0.072(4)
O12 0.061(3) 0.053(3) 0.177(7) 0.018(4) 0.015(4) 0.006(2)
O13 0.107(5) 0.131(6) 0.196(8) 0.083(5) 0.103(5) 0.093(5)
O14 0.142(7) 0.181(9) 0.072(4) -0.026(5) -0.010(4) 0.032(6)
Cl2 0.0646(9) 0.0701(9) 0.0414(7) 0.0067(6) 0.0151(6) 0.0467(8)

loop_
_atom_type_symbol
_atom_type_description
_atom_type_scat_dispersion_real
_atom_type_scat_dispersion_imag
_atom_type_scat_source
C C 0.0033 0.0016 'International Tables Vol C Tables 4.2.6.8 and 6.1.1.4'
H H 0.0000 0.0000 'International Tables Vol C Tables 4.2.6.8 and 6.1.1.4'
N N 0.0061 0.0033 'International Tables Vol C Tables 4.2.6.8 and 6.1.1.4'
Cl Cl 0.1484 0.1585 'International Tables Vol C Tables 4.2.6.8 and 6.1.1.4'
O O 0.0106 0.0060 'International Tables Vol C Tables 4.2.6.8 and 6.1.1.4'
Ni Ni 0.3393 1.1124 'International Tables Vol C Tables 4.2.6.8 and 6.1.1.4'

loop_
_geom_angle_atom_site_label_1
_geom_angle_atom_site_label_2
_geom_angle_atom_site_label_3
_geom_angle
N4 Ni N1 85.01(17)
N4 Ni N7 86.14(17)
N1 Ni N7 171.15(16)
N4 Ni N10A 167.1(4)
N1 Ni N10A 102.1(3)
N7 Ni N10A 86.7(3)
N4 Ni N10B 166.3(4)
N1 Ni N10B 87.6(3)
N7 Ni N10B 101.0(3)
N10A Ni N10B 26.5(4)
C3 N4 C5 123.1(4)
C3 N4 Ni 119.4(3)
C5 N4 Ni 117.5(3)
C6 N7 C8 114.3(4)
C6 N7 Ni 108.1(3)
C8 N7 Ni 110.4(3)
N4 C3 C14 119.9(4)
N4 C3 C2 111.7(4)
C14 C3 C2 128.4(4)
C2 N1 C13 115.2(4)
C2 N1 Ni 109.9(3)
C13 N1 Ni 110.0(3)
C8 C9A N10A 98.2(5)
C11A N10A C9A 113.3(8)
C11A N10A Ni 112.5(9)
C9A N10A Ni 110.3(5)
C12A C11A N10A 107.1(9)
C11A C12A C13 126.0(8)
C11B C9B C8 127.3(8)
C11B N10B C12B 114.3(8)
C11B N10B Ni 112.7(10)
C12B N10B Ni 107.0(5)
C9B C11B N10B 104.6(9)
C13 C12B N10B 99.5(5)
C5 C16 C15 118.1(5)
C3 C14 C15 118.4(5)
C14 C15 C16 121.1(5)
N4 C5 C16 119.4(4)
N4 C5 C6 111.9(4)
C16 C5 C6 128.7(4)
N1 C2 C3 108.4(4)
N7 C8 C9B 106.6(5)
N7 C8 C9A 106.6(5)
C9B C8 C9A 0.0(11)
C12B C13 C12A 0.0(11)
C12B C13 N1 108.8(5)
C12A C13 N1 108.8(5)
N7 C6 C5 108.5(4)
O14 Cl1 O12 106.0(5)
O14 Cl1 O13 108.3(6)
O12 Cl1 O13 112.5(4)
O14 Cl1 O11 110.0(5)
O12 Cl1 O11 110.1(4)
O13 Cl1 O11 109.9(4)
O221 Cl2 O241 116.3(8)
O221 Cl2 O232 125.8(7)
O241 Cl2 O232 112.4(6)
O221 Cl2 O242 74.3(9)
O241 Cl2 O242 58.4(8)
O232 Cl2 O242 115.3(8)
O221 Cl2 O212 118.8(10)
O241 Cl2 O212 53.7(8)
O232 Cl2 O212 108.2(8)
O242 Cl2 O212 108.6(9)
O221 Cl2 O222 31.4(6)
O241 Cl2 O222 138.1(6)
O232 Cl2 O222 109.4(5)
O242 Cl2 O222 105.7(7)
O212 Cl2 O222 109.5(8)
O221 Cl2 O231 111.5(7)
O241 Cl2 O231 109.7(6)
O232 Cl2 O231 26.1(5)
O242 Cl2 O231 91.3(8)
O212 Cl2 O231 129.1(8)
O222 Cl2 O231 109.1(5)
O221 Cl2 O211 107.3(8)
O241 Cl2 O211 104.2(7)
O232 Cl2 O211 81.4(8)
O242 Cl2 O211 158.9(9)
O212 Cl2 O211 51.5(9)
O222 Cl2 O211 78.7(7)
O231 Cl2 O211 107.0(7)
O212 O211 Cl2 63.1(6)
O222 O221 Cl2 77.0(9)
O222 O221 O242 130.5(10)
Cl2 O221 O242 53.6(5)
O232 O231 Cl2 73.6(9)
O212 O241 O242 121.4(10)
O212 O241 Cl2 64.2(6)
O242 O241 Cl2 61.7(6)
O231 O232 Cl2 80.4(9)
O221 O222 Cl2 71.6(8)
O241 O242 Cl2 59.9(5)
O241 O242 O221 100.3(8)
Cl2 O242 O221 52.1(5)
O211 O212 O241 126.1(10)
O211 O212 Cl2 65.4(7)
O241 O212 Cl2 62.1(6)

loop_
_geom_bond_atom_site_label_1
_geom_bond_atom_site_label_2
_geom_bond_distance
Ni N4 1.805(4)
Ni N1 1.899(4)
Ni N7 1.900(4)
Ni N10A 1.906(9)
Ni N10B 1.959(10)
N4 C3 1.332(6)
N4 C5 1.346(6)
N7 C6 1.482(6)
N7 C8 1.486(6)
C3 C14 1.370(7)
C3 C2 1.513(7)
N1 C2 1.489(6)
N1 C13 1.491(6)
C9A C8 1.537(9)
C9A N10A 1.681(13)
N10A C11A 1.484(14)
C11A C12A 1.329(14)
C12A C13 1.483(9)
C9B C11B 1.320(15)
C9B C8 1.537(9)
N10B C11B 1.453(16)
N10B C12B 1.729(13)
C12B C13 1.483(9)
C16 C5 1.378(7)
C16 C15 1.388(8)
C14 C15 1.380(8)
C5 C6 1.500(7)
Cl1 O14 1.388(7)
Cl1 O12 1.393(5)
Cl1 O13 1.397(5)
Cl1 O11 1.412(5)
Cl2 O221 1.389(9)
Cl2 O241 1.392(8)
Cl2 O232 1.406(7)
Cl2 O242 1.417(9)
Cl2 O212 1.418(10)
Cl2 O222 1.426(7)
Cl2 O231 1.445(7)
Cl2 O211 1.446(9)
O211 O212 1.24(2)
O221 O222 0.764(15)
O221 O242 1.695(19)
O231 O232 0.644(12)
O241 O212 1.269(19)
O241 O242 1.371(17)
